data_4113209
loop_
_publ_author_name
'Christine A. Boyke'
'Thomas B. Rauchfuss'
'Scott R. Wilson'
'Marie-Madeleine Rohmer'
'Marc B\'enard'

_publ_contact_author_address
;
Department of Chemistry
University of Illinois at Urbana-Champaign
600 South Matthews Avenue
Urbana
IL 61801
USA
;
_publ_contact_author_email rauchfuz@uiuc.edu
_publ_contact_author_fax '1 217 333 2685'
_publ_contact_author_name 'Prof. Thomas B. Rauchfuss'
_publ_contact_author_phone '1 217 333 7355'
_publ_section_title
;
 [Fe2(SR)2(\m-CO)(CNMe)6]2+ and Analogues: A New Class of Diiron
 Dithiolates as Structural Models for the Hox Air State of the Fe-Only
 Hydrogenase
;
_journal_name_full 'Journal of the American Chemical Society'
_journal_page_first 15151
_journal_page_last 15160
_journal_paper_doi 10.1021/ja049050k
_journal_volume 126
_journal_year 2004
_chemical_formula_moiety '2(C33 H58 Fe2 N6 O1 S2), 4(F6 P), C2 H3 N'
_chemical_formula_sum 'C68 H119 F24 Fe4 N13 O2 P4 S4'
_chemical_formula_weight 2082.28
_chemical_name_systematic
; 
? 
;
_space_group_IT_number 2
_symmetry_cell_setting triclinic
_symmetry_space_group_name_Hall '-P 1'
_symmetry_space_group_name_H-M 'P -1'
_atom_sites_solution_hydrogens geom
_atom_sites_solution_primary direct
_atom_sites_solution_secondary difmap
_audit_creation_method SHELXL-97
_audit_update_record
; 
2003-09-02   text and data added, cad 
;
_cell_angle_alpha 85.149(10)
_cell_angle_beta 63.442(9)
_cell_angle_gamma 69.038(9)
_cell_formula_units_Z 1
_cell_length_a 14.343(8)
_cell_length_b 14.660(9)
_cell_length_c 14.927(9)
_cell_measurement_reflns_used 982
_cell_measurement_temperature 193(2)
_cell_measurement_theta_max 28.3
_cell_measurement_theta_min 2.6
_cell_volume 2611(3)
_computing_cell_refinement 'SAINT V6.22 (Bruker, 2001)'
_computing_data_collection 'SMART V5.625 (Bruker, 2001)'
_computing_data_reduction 'SAINT V6.22 (Bruker, 2001)'
_computing_molecular_graphics 'SHELXTL V6.10 (Bruker, 2001)'
_computing_publication_material 'CIFTAB (Sheldrick, 2001)'
_computing_structure_refinement 'SHELXTL V6.10 (Bruker, 2001)'
_computing_structure_solution 'SHELXTL V6.10 (Bruker, 2001)'
_diffrn_ambient_temperature 193(2)
_diffrn_measured_fraction_theta_full 0.989
_diffrn_measured_fraction_theta_max 0.989
_diffrn_measurement_device 'Siemens Platform/CCD'
_diffrn_measurement_method 'profile data from \w scans'
_diffrn_radiation_monochromator graphite
_diffrn_radiation_source 'normal-focus sealed tube'
_diffrn_radiation_type MoK\a
_diffrn_radiation_wavelength 0.71073
_diffrn_radiation_wavelength_id p66vas
_diffrn_reflns_av_R_equivalents 0.0279
_diffrn_reflns_av_sigmaI/netI 0.0310
_diffrn_reflns_limit_h_max 17
_diffrn_reflns_limit_h_min -17
_diffrn_reflns_limit_k_max 17
_diffrn_reflns_limit_k_min -17
_diffrn_reflns_limit_l_max 17
_diffrn_reflns_limit_l_min -17
_diffrn_reflns_number 27576
_diffrn_reflns_theta_full 25.40
_diffrn_reflns_theta_max 25.40
_diffrn_reflns_theta_min 1.53
_diffrn_standards_decay_% 1.4
_diffrn_standards_interval_time 245
_diffrn_standards_number 277
_exptl_absorpt_coefficient_mu 0.771
_exptl_absorpt_correction_T_max 0.8713
_exptl_absorpt_correction_T_min 0.7120
_exptl_absorpt_correction_type integration
_exptl_absorpt_process_details '(Bruker, 2001)'
_exptl_crystal_colour red
_exptl_crystal_density_diffrn 1.324
_exptl_crystal_description block
_exptl_crystal_F_000 1078
_exptl_crystal_id p66vas
_exptl_crystal_preparation
; 
The data crystal was mounted using oil (Parantone-N, Exxon) to a 
0.3 mm cryo-loop (Hampton Research) with the (1 0 2) scattering planes 
roughly normal to the spindle axis. 
;
_exptl_crystal_size_max 0.44
_exptl_crystal_size_mid 0.28
_exptl_crystal_size_min 0.20
_refine_diff_density_max 0.498
_refine_diff_density_min -0.405
_refine_diff_density_rms 0.051
_refine_ls_extinction_method none
_refine_ls_goodness_of_fit_ref 1.041
_refine_ls_hydrogen_treatment noref
_refine_ls_matrix_type full
_refine_ls_number_parameters 693
_refine_ls_number_reflns 9509
_refine_ls_number_restraints 636
_refine_ls_restrained_S_all 1.131
_refine_ls_R_factor_all 0.0485
_refine_ls_R_factor_gt 0.0367
_refine_ls_shift/su_max 0.002
_refine_ls_shift/su_mean 0.000
_refine_ls_structure_factor_coef Fsqd
_refine_ls_weighting_details 'calc w=1/[\s^2^(Fo^2^)+(0.0488P)^2^+1.3586P] where P=(Fo^2^+2Fc^2^)/3'
_refine_ls_weighting_scheme calc
_refine_ls_wR_factor_gt 0.0928
_refine_ls_wR_factor_ref 0.0988
_reflns_number_gt 7764
_reflns_number_total 9509
_reflns_threshold_expression >2sigma(I)
_cod_data_source_file ja049050ksi20040219_042726.cif
_cod_data_source_block p66vas
_cod_original_sg_symbol_Hall '-P 1 '
_cod_original_sg_symbol_H-M 'P -1 '
_cod_database_code 4113209

loop_
_symmetry_equiv_pos_as_xyz
'x, y, z'
'-x, -y, -z'

loop_
_atom_site_label
_atom_site_type_symbol
_atom_site_fract_x
_atom_site_fract_y
_atom_site_fract_z
_atom_site_U_iso_or_equiv
_atom_site_adp_type
_atom_site_occupancy
_atom_site_symmetry_multiplicity
_atom_site_calc_flag
_atom_site_refinement_flags
_atom_site_disorder_assembly
_atom_site_disorder_group
C1 C 0.7044(2) 0.84678(19) 0.18493(19) 0.0360(6) Uani 1 1 d . . .
C2 C 0.7780(3) 0.9860(2) 0.1864(2) 0.0514(8) Uani 1 1 d . . .
C3 C 0.6881(3) 1.0606(3) 0.2740(4) 0.0858(13) Uani 1 1 d . . .
H3A H 0.6203 1.0887 0.2645 0.103 Uiso 1 1 calc R . .
H3B H 0.7142 1.1129 0.2774 0.103 Uiso 1 1 calc R . .
H3C H 0.6715 1.0285 0.3367 0.103 Uiso 1 1 calc R . .
C4 C 0.7980(5) 1.0254(3) 0.0848(3) 0.0956(15) Uani 1 1 d . . .
H4A H 0.8513 0.9722 0.0314 0.115 Uiso 1 1 calc R . .
H4B H 0.8283 1.0773 0.0770 0.115 Uiso 1 1 calc R . .
H4C H 0.7273 1.0521 0.0802 0.115 Uiso 1 1 calc R . .
C5 C 0.8847(3) 0.9425(3) 0.1965(3) 0.0668(10) Uani 1 1 d . . .
H5A H 0.8704 0.9118 0.2599 0.080 Uiso 1 1 calc R . .
H5B H 0.9130 0.9944 0.1961 0.080 Uiso 1 1 calc R . .
H5C H 0.9404 0.8930 0.1401 0.080 Uiso 1 1 calc R . .
C6 C 0.6896(2) 0.77345(19) 0.0392(2) 0.0370(6) Uani 1 1 d . . .
C7 C 0.7205(3) 0.8222(3) -0.1417(2) 0.0547(8) Uani 1 1 d . . .
C8 C 0.6084(3) 0.8597(4) -0.1409(3) 0.0829(13) Uani 1 1 d . . .
H8A H 0.5775 0.8074 -0.1254 0.099 Uiso 1 1 calc R . .
H8B H 0.6161 0.8811 -0.2071 0.099 Uiso 1 1 calc R . .
H8C H 0.5582 0.9153 -0.0897 0.099 Uiso 1 1 calc R . .
C9 C 0.7670(4) 0.9058(4) -0.1617(4) 0.1027(16) Uani 1 1 d . . .
H9A H 0.7138 0.9612 -0.1108 0.123 Uiso 1 1 calc R . .
H9B H 0.7784 0.9271 -0.2286 0.123 Uiso 1 1 calc R . .
H9C H 0.8384 0.8823 -0.1583 0.123 Uiso 1 1 calc R . .
C10 C 0.8039(4) 0.7343(4) -0.2144(3) 0.1019(17) Uani 1 1 d . . .
H10A H 0.8727 0.7113 -0.2064 0.122 Uiso 1 1 calc R . .
H10B H 0.8206 0.7520 -0.2832 0.122 Uiso 1 1 calc R . .
H10C H 0.7732 0.6819 -0.2011 0.122 Uiso 1 1 calc R . .
C11 C 0.7890(2) 0.65766(18) 0.16223(18) 0.0313(5) Uani 1 1 d . . .
C12 C 0.9649(2) 0.5556(2) 0.18663(19) 0.0363(6) Uani 1 1 d . . .
C13 C 0.9993(3) 0.6351(3) 0.2075(3) 0.0589(8) Uani 1 1 d . . .
H13A H 1.0207 0.6716 0.1481 0.071 Uiso 1 1 calc R . .
H13B H 1.0629 0.6049 0.2228 0.071 Uiso 1 1 calc R . .
H13C H 0.9365 0.6800 0.2649 0.071 Uiso 1 1 calc R . .
C14 C 1.0578(2) 0.4863(2) 0.0945(2) 0.0479(7) Uani 1 1 d . . .
H14A H 1.0305 0.4395 0.0801 0.057 Uiso 1 1 calc R . .
H14B H 1.1219 0.4505 0.1077 0.057 Uiso 1 1 calc R . .
H14C H 1.0805 0.5242 0.0366 0.057 Uiso 1 1 calc R . .
C15 C 0.9226(3) 0.5010(2) 0.2785(2) 0.0545(8) Uani 1 1 d . . .
H15A H 0.8624 0.5481 0.3354 0.065 Uiso 1 1 calc R . .
H15B H 0.9839 0.4644 0.2953 0.065 Uiso 1 1 calc R . .
H15C H 0.8942 0.4553 0.2641 0.065 Uiso 1 1 calc R . .
C16 C 0.6262(2) 0.63851(19) 0.14185(19) 0.0348(6) Uani 1 1 d . . .
C17 C 0.4944(2) 0.5793(2) 0.30873(19) 0.0351(6) Uani 1 1 d . . .
C18 C 0.4801(3) 0.4115(2) 0.3726(2) 0.0500(7) Uani 1 1 d . . .
C19 C 0.5715(3) 0.3568(3) 0.4039(3) 0.0684(10) Uani 1 1 d . . .
H19A H 0.6447 0.3470 0.3468 0.082 Uiso 1 1 calc R . .
H19B H 0.5664 0.2930 0.4252 0.082 Uiso 1 1 calc R . .
H19C H 0.5625 0.3952 0.4598 0.082 Uiso 1 1 calc R . .
C20 C 0.4906(5) 0.3551(3) 0.2854(3) 0.0942(14) Uani 1 1 d . . .
H20A H 0.4323 0.3935 0.2656 0.113 Uiso 1 1 calc R . .
H20B H 0.4822 0.2922 0.3063 0.113 Uiso 1 1 calc R . .
H20C H 0.5642 0.3434 0.2283 0.113 Uiso 1 1 calc R . .
C21 C 0.3647(3) 0.4379(3) 0.4619(3) 0.0730(11) Uani 1 1 d . . .
H21A H 0.3600 0.4778 0.5143 0.088 Uiso 1 1 calc R . .
H21B H 0.3523 0.3777 0.4888 0.088 Uiso 1 1 calc R . .
H21C H 0.3078 0.4750 0.4400 0.088 Uiso 1 1 calc R . .
C22 C 0.4121(2) 0.69743(19) 0.1890(2) 0.0359(6) Uani 1 1 d . . .
C23 C 0.3070(3) 0.7021(3) 0.0835(2) 0.0564(8) Uani 1 1 d . . .
C24 C 0.1903(3) 0.7736(3) 0.1422(3) 0.0753(11) Uani 1 1 d . . .
H24A H 0.1547 0.7497 0.2076 0.090 Uiso 1 1 calc R . .
H24B H 0.1472 0.7801 0.1048 0.090 Uiso 1 1 calc R . .
H24C H 0.1929 0.8377 0.1524 0.090 Uiso 1 1 calc R . .
C25 C 0.3079(4) 0.6020(3) 0.0679(4) 0.0980(16) Uani 1 1 d . . .
H25A H 0.3845 0.5585 0.0254 0.118 Uiso 1 1 calc R . .
H25B H 0.2608 0.6066 0.0350 0.118 Uiso 1 1 calc R . .
H25C H 0.2789 0.5756 0.1331 0.118 Uiso 1 1 calc R . .
C26 C 0.3677(4) 0.7424(5) -0.0148(3) 0.1068(17) Uani 1 1 d . . .
H26A H 0.3761 0.8019 0.0002 0.128 Uiso 1 1 calc R . .
H26B H 0.3242 0.7579 -0.0531 0.128 Uiso 1 1 calc R . .
H26C H 0.4416 0.6930 -0.0546 0.128 Uiso 1 1 calc R . .
C27 C 0.3392(2) 0.75181(19) 0.3781(2) 0.0363(6) Uani 1 1 d . . .
C28 C 0.1347(2) 0.8127(3) 0.5216(2) 0.0544(8) Uani 1 1 d . . .
C29 C 0.1219(3) 0.8839(3) 0.5969(3) 0.0802(12) Uani 1 1 d . . .
H29A H 0.1713 0.8508 0.6279 0.096 Uiso 1 1 calc R . .
H29B H 0.0442 0.9082 0.6491 0.096 Uiso 1 1 calc R . .
H29C H 0.1417 0.9392 0.5629 0.096 Uiso 1 1 calc R . .
C30 C 0.0640(3) 0.8596(4) 0.4669(3) 0.0940(15) Uani 1 1 d . . .
H30A H 0.0809 0.9170 0.4360 0.113 Uiso 1 1 calc R . .
H30B H -0.0153 0.8800 0.5149 0.113 Uiso 1 1 calc R . .
H30C H 0.0807 0.8120 0.4145 0.113 Uiso 1 1 calc R . .
C31 C 0.1141(4) 0.7217(3) 0.5691(4) 0.1027(17) Uani 1 1 d . . .
H31A H 0.1303 0.6741 0.5170 0.123 Uiso 1 1 calc R . .
H31B H 0.0360 0.7397 0.6195 0.123 Uiso 1 1 calc R . .
H31C H 0.1629 0.6926 0.6015 0.123 Uiso 1 1 calc R . .
C32 C 0.4445(2) 0.9240(2) 0.3348(2) 0.0473(7) Uani 1 1 d . . .
H32A H 0.4725 0.9789 0.3157 0.057 Uiso 1 1 calc R . .
H32B H 0.3625 0.9525 0.3757 0.057 Uiso 1 1 calc R . .
C33 C 0.4962(3) 0.8595(2) 0.3984(2) 0.0462(7) Uani 1 1 d . . .
H33A H 0.4363 0.8605 0.4662 0.055 Uiso 1 1 calc R . .
H33B H 0.5465 0.8868 0.4060 0.055 Uiso 1 1 calc R . .
Fe1 Fe 0.47989(3) 0.70716(3) 0.26833(3) 0.02949(10) Uani 1 1 d . . .
Fe2 Fe 0.65082(3) 0.74954(2) 0.17567(2) 0.02825(10) Uani 1 1 d . . .
N1 N 0.7366(2) 0.90632(17) 0.18956(18) 0.0438(5) Uani 1 1 d . . .
N2 N 0.7053(2) 0.79379(18) -0.04068(18) 0.0467(6) Uani 1 1 d . . .
N3 N 0.86971(17) 0.60691(16) 0.16480(16) 0.0351(5) Uani 1 1 d . . .
N4 N 0.4942(2) 0.50382(17) 0.33631(17) 0.0422(5) Uani 1 1 d . . .
N5 N 0.36875(19) 0.69423(18) 0.14131(18) 0.0453(6) Uani 1 1 d . . .
N6 N 0.25087(19) 0.77912(18) 0.44412(17) 0.0437(5) Uani 1 1 d . . .
O1 O 0.66235(16) 0.57093(15) 0.08640(15) 0.0503(5) Uani 1 1 d . . .
S1 S 0.47552(5) 0.85767(5) 0.22084(5) 0.03579(15) Uani 1 1 d . . .
S2 S 0.57537(5) 0.73275(5) 0.34283(4) 0.03207(14) Uani 1 1 d . . .
P1 P 0.7580(5) 0.8131(5) 0.5073(5) 0.0523(16) Uani 0.514(15) 1 d PDU A 1
F1 F 0.7748(9) 0.8576(7) 0.5893(6) 0.083(2) Uani 0.514(15) 1 d PDU A 1
F2 F 0.7406(9) 0.7695(7) 0.4256(8) 0.127(3) Uani 0.514(15) 1 d PDU A 1
F3 F 0.8860(5) 0.7820(9) 0.4345(7) 0.102(3) Uani 0.514(15) 1 d PDU A 1
F4 F 0.6302(5) 0.8445(9) 0.5814(8) 0.110(3) Uani 0.514(15) 1 d PDU A 1
F5 F 0.7338(11) 0.9164(6) 0.4656(7) 0.132(4) Uani 0.514(15) 1 d PDU A 1
F6 F 0.7806(10) 0.7117(5) 0.5523(8) 0.119(3) Uani 0.514(15) 1 d PDU A 1
P2 P 0.0819(3) 0.7452(3) 0.8858(3) 0.0537(11) Uani 0.617(5) 1 d PDU B 1
F7 F -0.0235(4) 0.7341(5) 0.9779(3) 0.1196(19) Uani 0.617(5) 1 d PDU B 1
F8 F 0.1837(4) 0.7611(4) 0.7948(4) 0.1119(18) Uani 0.617(5) 1 d PDU B 1
F9 F 0.0159(4) 0.8595(3) 0.8949(5) 0.1083(19) Uani 0.617(5) 1 d PDU B 1
F10 F 0.1438(5) 0.6323(3) 0.8755(5) 0.1174(19) Uani 0.617(5) 1 d PDU B 1
F11 F 0.0332(5) 0.7293(4) 0.8156(4) 0.1076(16) Uani 0.617(5) 1 d PDU B 1
F12 F 0.1238(6) 0.7650(5) 0.9592(4) 0.134(2) Uani 0.617(5) 1 d PDU B 1
P3 P 0.7634(6) 0.8179(5) 0.5063(5) 0.0590(19) Uani 0.486(15) 1 d PDU A 2
F13 F 0.7796(8) 0.8798(7) 0.5764(7) 0.077(2) Uani 0.486(15) 1 d PDU A 2
F14 F 0.7471(9) 0.7553(7) 0.4377(8) 0.120(3) Uani 0.486(15) 1 d PDU A 2
F15 F 0.8726(7) 0.8214(9) 0.4150(6) 0.090(2) Uani 0.486(15) 1 d PDU A 2
F16 F 0.6543(8) 0.8157(9) 0.5993(8) 0.117(3) Uani 0.486(15) 1 d PDU A 2
F17 F 0.6912(9) 0.9168(5) 0.4827(7) 0.094(3) Uani 0.486(15) 1 d PDU A 2
F18 F 0.8351(11) 0.7212(6) 0.5332(7) 0.122(3) Uani 0.486(15) 1 d PDU A 2
P4 P 0.0955(5) 0.7384(5) 0.8833(5) 0.0566(19) Uani 0.383(5) 1 d PDU B 2
F19 F 0.2136(5) 0.7444(6) 0.8445(7) 0.122(3) Uani 0.383(5) 1 d PDU B 2
F20 F -0.0245(6) 0.7332(7) 0.9231(8) 0.125(3) Uani 0.383(5) 1 d PDU B 2
F21 F 0.1307(8) 0.6875(6) 0.7797(5) 0.132(2) Uani 0.383(5) 1 d PDU B 2
F22 F 0.0615(7) 0.7917(8) 0.9860(5) 0.135(3) Uani 0.383(5) 1 d PDU B 2
F23 F 0.1385(9) 0.6382(6) 0.9223(8) 0.159(5) Uani 0.383(5) 1 d PDU B 2
F24 F 0.0528(8) 0.8407(5) 0.8450(7) 0.122(3) Uani 0.383(5) 1 d PDU B 2
N7 N 0.1887(9) 0.5409(10) 0.3287(9) 0.202(7) Uani 0.50 1 d PG . .
C34 C 0.1168(8) 0.5260(8) 0.3950(7) 0.133(6) Uani 0.50 1 d PG . .
C35 C 0.0273(13) 0.5075(18) 0.4777(11) 0.119(7) Uani 0.50 1 d PG . .
H35A H 0.0396 0.4374 0.4743 0.143 Uiso 0.50 1 d PG . .
H35B H -0.0430 0.5453 0.4750 0.143 Uiso 0.50 1 d PG . .
H35C H 0.0236 0.5269 0.5408 0.143 Uiso 0.50 1 d PG . .

loop_
_atom_site_aniso_label
_atom_site_aniso_U_11
_atom_site_aniso_U_22
_atom_site_aniso_U_33
_atom_site_aniso_U_23
_atom_site_aniso_U_13
_atom_site_aniso_U_12
C1 0.0358(14) 0.0341(14) 0.0368(14) 0.0061(11) -0.0162(12) -0.0118(11)
C2 0.066(2) 0.0400(16) 0.063(2) 0.0075(14) -0.0310(17) -0.0325(15)
C3 0.078(3) 0.052(2) 0.119(4) -0.023(2) -0.032(3) -0.0236(19)
C4 0.164(5) 0.089(3) 0.100(3) 0.052(3) -0.085(3) -0.094(3)
C5 0.066(2) 0.068(2) 0.085(3) 0.0064(19) -0.037(2) -0.0391(19)
C6 0.0342(14) 0.0389(15) 0.0378(15) 0.0074(12) -0.0155(12) -0.0148(11)
C7 0.0498(17) 0.072(2) 0.0330(15) 0.0219(14) -0.0192(14) -0.0144(16)
C8 0.063(2) 0.117(3) 0.064(2) 0.034(2) -0.035(2) -0.024(2)
C9 0.116(4) 0.121(4) 0.102(4) 0.072(3) -0.062(3) -0.072(3)
C10 0.102(3) 0.112(4) 0.042(2) 0.009(2) -0.028(2) 0.009(3)
C11 0.0330(13) 0.0335(13) 0.0297(13) 0.0036(10) -0.0123(11) -0.0167(11)
C12 0.0292(13) 0.0426(15) 0.0360(14) 0.0018(11) -0.0170(11) -0.0082(11)
C13 0.0540(19) 0.068(2) 0.068(2) -0.0014(17) -0.0331(17) -0.0277(16)
C14 0.0374(15) 0.0503(17) 0.0423(16) 0.0008(13) -0.0159(13) -0.0026(13)
C15 0.0542(18) 0.060(2) 0.0409(17) 0.0119(14) -0.0200(14) -0.0147(15)
C16 0.0333(13) 0.0399(15) 0.0351(14) 0.0040(12) -0.0158(11) -0.0167(11)
C17 0.0327(13) 0.0422(15) 0.0311(13) 0.0040(11) -0.0139(11) -0.0147(11)
C18 0.069(2) 0.0325(15) 0.0483(17) 0.0102(13) -0.0236(15) -0.0233(14)
C19 0.077(2) 0.052(2) 0.060(2) 0.0174(16) -0.0266(19) -0.0120(18)
C20 0.152(4) 0.066(3) 0.089(3) 0.004(2) -0.063(3) -0.054(3)
C21 0.068(2) 0.067(2) 0.081(3) 0.027(2) -0.023(2) -0.0374(19)
C22 0.0336(13) 0.0395(15) 0.0374(14) 0.0059(11) -0.0162(12) -0.0164(11)
C23 0.0496(18) 0.083(2) 0.0531(19) -0.0017(17) -0.0334(16) -0.0262(17)
C24 0.057(2) 0.083(3) 0.100(3) -0.011(2) -0.051(2) -0.0159(19)
C25 0.072(3) 0.089(3) 0.146(4) -0.043(3) -0.061(3) -0.015(2)
C26 0.094(3) 0.183(5) 0.069(3) 0.035(3) -0.052(3) -0.062(4)
C27 0.0370(15) 0.0386(14) 0.0370(15) 0.0083(11) -0.0195(13) -0.0151(12)
C28 0.0340(15) 0.068(2) 0.0436(17) -0.0007(15) -0.0047(13) -0.0149(14)
C29 0.068(2) 0.092(3) 0.057(2) -0.018(2) -0.0121(19) -0.018(2)
C30 0.046(2) 0.126(4) 0.094(3) -0.018(3) -0.034(2) -0.003(2)
C31 0.081(3) 0.099(3) 0.085(3) 0.006(3) 0.014(2) -0.051(3)
C32 0.0467(16) 0.0345(15) 0.0501(17) -0.0051(13) -0.0169(14) -0.0075(12)
C33 0.0529(17) 0.0439(16) 0.0386(15) -0.0071(12) -0.0169(13) -0.0162(13)
Fe1 0.02839(19) 0.0332(2) 0.02927(19) 0.00586(14) -0.01435(15) -0.01245(15)
Fe2 0.02905(19) 0.02921(19) 0.02855(19) 0.00515(14) -0.01382(15) -0.01206(14)
N1 0.0478(14) 0.0379(13) 0.0520(15) 0.0059(11) -0.0228(12) -0.0220(11)
N2 0.0472(14) 0.0543(15) 0.0346(13) 0.0140(11) -0.0176(11) -0.0172(12)
N3 0.0312(11) 0.0360(12) 0.0381(12) 0.0034(9) -0.0160(10) -0.0115(10)
N4 0.0496(14) 0.0390(13) 0.0380(13) 0.0087(10) -0.0180(11) -0.0192(11)
N5 0.0440(13) 0.0560(15) 0.0484(14) 0.0076(11) -0.0283(12) -0.0222(12)
N6 0.0356(13) 0.0500(14) 0.0392(13) 0.0059(11) -0.0132(11) -0.0134(11)
O1 0.0450(11) 0.0498(12) 0.0489(12) -0.0145(10) -0.0087(9) -0.0209(10)
S1 0.0345(3) 0.0310(3) 0.0399(4) 0.0072(3) -0.0184(3) -0.0081(3)
S2 0.0347(3) 0.0362(3) 0.0281(3) 0.0039(2) -0.0163(3) -0.0132(3)
P1 0.060(3) 0.049(3) 0.053(3) -0.003(2) -0.029(2) -0.019(2)
F1 0.126(5) 0.083(4) 0.053(3) 0.007(3) -0.052(3) -0.035(3)
F2 0.093(4) 0.161(6) 0.131(5) -0.074(4) -0.074(4) -0.001(4)
F3 0.069(3) 0.126(6) 0.100(5) -0.041(4) -0.020(3) -0.033(3)
F4 0.060(3) 0.104(6) 0.130(6) -0.028(4) -0.016(3) -0.016(3)
F5 0.187(8) 0.092(4) 0.078(4) 0.043(3) -0.048(5) -0.031(4)
F6 0.139(6) 0.053(3) 0.178(6) 0.025(3) -0.085(5) -0.033(4)
P2 0.0647(15) 0.068(2) 0.0473(19) 0.0153(15) -0.0270(13) -0.0442(14)
F7 0.130(4) 0.170(4) 0.069(3) 0.035(3) -0.017(3) -0.106(3)
F8 0.086(3) 0.131(3) 0.092(3) 0.015(3) 0.000(2) -0.064(3)
F9 0.104(4) 0.066(2) 0.128(5) -0.002(3) -0.026(3) -0.033(2)
F10 0.132(3) 0.074(3) 0.174(5) 0.032(3) -0.096(4) -0.036(2)
F11 0.140(4) 0.121(3) 0.119(3) 0.015(3) -0.096(3) -0.059(3)
F12 0.155(5) 0.196(5) 0.121(4) 0.012(4) -0.098(4) -0.090(4)
P3 0.062(3) 0.053(3) 0.055(3) -0.011(2) -0.025(2) -0.011(2)
F13 0.073(3) 0.071(4) 0.088(5) -0.026(4) -0.048(3) -0.007(3)
F14 0.108(5) 0.128(5) 0.131(5) -0.060(4) -0.037(4) -0.056(4)
F15 0.090(4) 0.127(7) 0.056(3) 0.002(4) -0.021(3) -0.057(4)
F16 0.095(5) 0.132(7) 0.092(4) 0.010(4) -0.002(4) -0.059(5)
F17 0.126(6) 0.075(3) 0.090(5) -0.006(3) -0.084(5) 0.002(3)
F18 0.137(6) 0.064(4) 0.135(5) 0.006(3) -0.072(5) 0.013(4)
P4 0.084(3) 0.064(3) 0.056(3) 0.024(3) -0.046(3) -0.047(3)
F19 0.081(4) 0.140(5) 0.147(6) -0.032(5) -0.019(4) -0.072(4)
F20 0.101(4) 0.149(5) 0.159(6) 0.031(6) -0.059(5) -0.084(4)
F21 0.160(5) 0.142(5) 0.112(4) -0.034(4) -0.072(4) -0.049(4)
F22 0.092(6) 0.211(7) 0.076(4) -0.053(4) -0.033(4) -0.020(6)
F23 0.167(6) 0.105(5) 0.167(8) 0.086(5) -0.075(6) -0.025(5)
F24 0.140(6) 0.093(4) 0.104(6) 0.045(4) -0.044(5) -0.031(4)
N7 0.156(12) 0.292(19) 0.162(13) 0.072(12) -0.113(11) -0.041(12)
C34 0.148(13) 0.140(11) 0.131(12) -0.006(10) -0.120(11) 0.005(10)
C35 0.13(2) 0.129(12) 0.087(14) -0.009(13) -0.071(12) -0.003(14)

loop_
_atom_type_symbol
_atom_type_description
_atom_type_scat_dispersion_real
_atom_type_scat_dispersion_imag
_atom_type_scat_source
C C 0.0033 0.0016 'International Tables Vol C Tables 4.2.6.8 and 6.1.1.4'
H H 0.0000 0.0000 'International Tables Vol C Tables 4.2.6.8 and 6.1.1.4'
N N 0.0061 0.0033 'International Tables Vol C Tables 4.2.6.8 and 6.1.1.4'
O O 0.0106 0.0060 'International Tables Vol C Tables 4.2.6.8 and 6.1.1.4'
F F 0.0171 0.0103 'International Tables Vol C Tables 4.2.6.8 and 6.1.1.4'
P P 0.1023 0.0942 'International Tables Vol C Tables 4.2.6.8 and 6.1.1.4'
S S 0.1246 0.1234 'International Tables Vol C Tables 4.2.6.8 and 6.1.1.4'
Fe Fe 0.3463 0.8444 'International Tables Vol C Tables 4.2.6.8 and 6.1.1.4'

loop_
_exptl_crystal_face_index_h
_exptl_crystal_face_index_k
_exptl_crystal_face_index_l
_exptl_crystal_face_perp_dist
1.00 0.00 1.00 0.1400
-1.00 0.00 -1.00 0.1400
0.00 0.00 1.00 0.2200
0.00 0.00 -1.00 0.2200
0.00 1.00 0.00 0.1000
0.00 -1.00 0.00 0.1000

loop_
_geom_angle_atom_site_label_1
_geom_angle_atom_site_label_2
_geom_angle_atom_site_label_3
_geom_angle
N1 C1 Fe2 179.1(2)
N1 C2 C5 108.0(3)
N1 C2 C3 106.7(3)
C5 C2 C3 111.4(3)
N1 C2 C4 105.5(3)
C5 C2 C4 111.5(3)
C3 C2 C4 113.3(4)
C2 C3 H3A 109.5
C2 C3 H3B 109.5
H3A C3 H3B 109.5
C2 C3 H3C 109.5
H3A C3 H3C 109.5
H3B C3 H3C 109.5
C2 C4 H4A 109.5
C2 C4 H4B 109.5
H4A C4 H4B 109.5
C2 C4 H4C 109.5
H4A C4 H4C 109.5
H4B C4 H4C 109.5
C2 C5 H5A 109.5
C2 C5 H5B 109.5
H5A C5 H5B 109.5
C2 C5 H5C 109.5
H5A C5 H5C 109.5
H5B C5 H5C 109.5
N2 C6 Fe2 174.7(2)
N2 C7 C8 108.0(3)
N2 C7 C10 107.2(3)
C8 C7 C10 114.7(4)
N2 C7 C9 106.8(3)
C8 C7 C9 109.5(3)
C10 C7 C9 110.4(4)
C7 C8 H8A 109.5
C7 C8 H8B 109.5
H8A C8 H8B 109.5
C7 C8 H8C 109.5
H8A C8 H8C 109.5
H8B C8 H8C 109.5
C7 C9 H9A 109.5
C7 C9 H9B 109.5
H9A C9 H9B 109.5
C7 C9 H9C 109.5
H9A C9 H9C 109.5
H9B C9 H9C 109.5
C7 C10 H10A 109.5
C7 C10 H10B 109.5
H10A C10 H10B 109.5
C7 C10 H10C 109.5
H10A C10 H10C 109.5
H10B C10 H10C 109.5
N3 C11 Fe2 171.9(2)
N3 C12 C15 106.5(2)
N3 C12 C13 105.8(2)
C15 C12 C13 112.1(3)
N3 C12 C14 108.1(2)
C15 C12 C14 112.2(2)
C13 C12 C14 111.8(2)
C12 C13 H13A 109.5
C12 C13 H13B 109.5
H13A C13 H13B 109.5
C12 C13 H13C 109.5
H13A C13 H13C 109.5
H13B C13 H13C 109.5
C12 C14 H14A 109.5
C12 C14 H14B 109.5
H14A C14 H14B 109.5
C12 C14 H14C 109.5
H14A C14 H14C 109.5
H14B C14 H14C 109.5
C12 C15 H15A 109.5
C12 C15 H15B 109.5
H15A C15 H15B 109.5
C12 C15 H15C 109.5
H15A C15 H15C 109.5
H15B C15 H15C 109.5
O1 C16 Fe2 145.9(2)
O1 C16 Fe1 136.9(2)
Fe2 C16 Fe1 77.21(10)
N4 C17 Fe1 174.6(2)
N4 C18 C19 107.8(3)
N4 C18 C20 106.6(3)
C19 C18 C20 111.6(3)
N4 C18 C21 107.0(2)
C19 C18 C21 111.3(3)
C20 C18 C21 112.2(3)
C18 C19 H19A 109.5
C18 C19 H19B 109.5
H19A C19 H19B 109.5
C18 C19 H19C 109.5
H19A C19 H19C 109.5
H19B C19 H19C 109.5
C18 C20 H20A 109.5
C18 C20 H20B 109.5
H20A C20 H20B 109.5
C18 C20 H20C 109.5
H20A C20 H20C 109.5
H20B C20 H20C 109.5
C18 C21 H21A 109.5
C18 C21 H21B 109.5
H21A C21 H21B 109.5
C18 C21 H21C 109.5
H21A C21 H21C 109.5
H21B C21 H21C 109.5
N5 C22 Fe1 178.1(3)
N5 C23 C25 108.0(3)
N5 C23 C24 108.0(3)
C25 C23 C24 111.6(3)
N5 C23 C26 105.6(3)
C25 C23 C26 113.0(4)
C24 C23 C26 110.3(4)
C23 C24 H24A 109.5
C23 C24 H24B 109.5
H24A C24 H24B 109.5
C23 C24 H24C 109.5
H24A C24 H24C 109.5
H24B C24 H24C 109.5
C23 C25 H25A 109.5
C23 C25 H25B 109.5
H25A C25 H25B 109.5
C23 C25 H25C 109.5
H25A C25 H25C 109.5
H25B C25 H25C 109.5
C23 C26 H26A 109.5
C23 C26 H26B 109.5
H26A C26 H26B 109.5
C23 C26 H26C 109.5
H26A C26 H26C 109.5
H26B C26 H26C 109.5
N6 C27 Fe1 177.9(2)
N6 C28 C29 108.0(3)
N6 C28 C31 106.1(3)
C29 C28 C31 111.4(3)
N6 C28 C30 106.0(3)
C29 C28 C30 112.8(3)
C31 C28 C30 112.0(4)
C28 C29 H29A 109.5
C28 C29 H29B 109.5
H29A C29 H29B 109.5
C28 C29 H29C 109.5
H29A C29 H29C 109.5
H29B C29 H29C 109.5
C28 C30 H30A 109.5
C28 C30 H30B 109.5
H30A C30 H30B 109.5
C28 C30 H30C 109.5
H30A C30 H30C 109.5
H30B C30 H30C 109.5
C28 C31 H31A 109.5
C28 C31 H31B 109.5
H31A C31 H31B 109.5
C28 C31 H31C 109.5
H31A C31 H31C 109.5
H31B C31 H31C 109.5
C33 C32 S1 113.06(19)
C33 C32 H32A 109.0
S1 C32 H32A 109.0
C33 C32 H32B 109.0
S1 C32 H32B 109.0
H32A C32 H32B 107.8
C32 C33 S2 112.37(19)
C32 C33 H33A 109.1
S2 C33 H33A 109.1
C32 C33 H33B 109.1
S2 C33 H33B 109.1
H33A C33 H33B 107.9
C27 Fe1 C22 88.79(12)
C27 Fe1 C17 87.96(11)
C22 Fe1 C17 93.22(11)
C27 Fe1 C16 169.49(11)
C22 Fe1 C16 83.85(12)
C17 Fe1 C16 84.98(11)
C27 Fe1 S1 94.63(9)
C22 Fe1 S1 90.68(8)
C17 Fe1 S1 175.36(8)
C16 Fe1 S1 92.96(8)
C27 Fe1 S2 97.30(10)
C22 Fe1 S2 170.43(8)
C17 Fe1 S2 94.36(8)
C16 Fe1 S2 91.01(9)
S1 Fe1 S2 81.51(3)
C27 Fe1 Fe2 141.37(9)
C22 Fe1 Fe2 114.18(9)
C17 Fe1 Fe2 119.29(8)
C16 Fe1 Fe2 49.10(8)
S1 Fe1 Fe2 56.61(3)
S2 Fe1 Fe2 56.77(4)
C1 Fe2 C11 86.33(11)
C1 Fe2 C6 88.10(11)
C11 Fe2 C6 99.82(11)
C1 Fe2 C16 167.91(11)
C11 Fe2 C16 85.59(11)
C6 Fe2 C16 84.44(11)
C1 Fe2 S1 93.35(9)
C11 Fe2 S1 170.00(8)
C6 Fe2 S1 90.15(8)
C16 Fe2 S1 96.16(9)
C1 Fe2 S2 94.96(8)
C11 Fe2 S2 89.18(8)
C6 Fe2 S2 170.68(8)
C16 Fe2 S2 93.90(8)
S1 Fe2 S2 80.89(3)
C1 Fe2 Fe1 138.40(8)
C11 Fe2 Fe1 118.68(8)
C6 Fe2 Fe1 116.45(8)
C16 Fe2 Fe1 53.69(8)
S1 Fe2 Fe1 56.17(5)
S2 Fe2 Fe1 56.12(2)
C1 N1 C2 174.6(3)
C6 N2 C7 177.7(3)
C11 N3 C12 168.0(2)
C17 N4 C18 173.0(3)
C22 N5 C23 173.5(3)
C27 N6 C28 174.7(3)
C32 S1 Fe1 103.38(10)
C32 S1 Fe2 102.88(10)
Fe1 S1 Fe2 67.22(4)
C33 S2 Fe1 103.62(10)
C33 S2 Fe2 102.94(10)
Fe1 S2 Fe2 67.11(4)
F6 P1 F5 178.2(4)
F6 P1 F3 89.6(4)
F5 P1 F3 91.3(4)
F6 P1 F4 90.2(4)
F5 P1 F4 88.8(4)
F3 P1 F4 179.2(4)
F6 P1 F2 90.6(4)
F5 P1 F2 91.0(4)
F3 P1 F2 89.9(3)
F4 P1 F2 90.9(3)
F6 P1 F1 89.7(3)
F5 P1 F1 88.7(3)
F3 P1 F1 90.4(3)
F4 P1 F1 88.9(3)
F2 P1 F1 179.6(5)
F12 P2 F10 93.3(4)
F12 P2 F8 90.1(3)
F10 P2 F8 92.9(3)
F12 P2 F11 176.9(4)
F10 P2 F11 88.9(3)
F8 P2 F11 92.0(3)
F12 P2 F7 89.8(3)
F10 P2 F7 89.6(3)
F8 P2 F7 177.5(4)
F11 P2 F7 88.0(3)
F12 P2 F9 88.6(3)
F10 P2 F9 177.9(4)
F8 P2 F9 87.8(3)
F11 P2 F9 89.1(3)
F7 P2 F9 89.7(3)
F15 P3 F18 89.2(4)
F15 P3 F17 91.4(4)
F18 P3 F17 177.9(4)
F15 P3 F16 178.8(5)
F18 P3 F16 90.8(4)
F17 P3 F16 88.6(4)
F15 P3 F14 90.2(4)
F18 P3 F14 89.8(4)
F17 P3 F14 92.3(4)
F16 P3 F14 91.0(4)
F15 P3 F13 90.3(4)
F18 P3 F13 89.6(4)
F17 P3 F13 88.3(4)
F16 P3 F13 88.4(4)
F14 P3 F13 179.2(5)
F23 P4 F21 91.5(5)
F23 P4 F19 88.4(5)
F21 P4 F19 90.7(4)
F23 P4 F22 89.6(5)
F21 P4 F22 178.5(6)
F19 P4 F22 88.2(4)
F23 P4 F24 178.8(6)
F21 P4 F24 89.4(4)
F19 P4 F24 90.9(5)
F22 P4 F24 89.5(5)
F23 P4 F20 91.8(5)
F21 P4 F20 89.7(4)
F19 P4 F20 179.5(6)
F22 P4 F20 91.3(5)
F24 P4 F20 88.9(5)
N7 C34 C35 180.0
C34 C35 H35A 109.5
C34 C35 H35B 109.5
H35A C35 H35B 109.4
C34 C35 H35C 109.5
H35A C35 H35C 109.5
H35B C35 H35C 109.4

loop_
_geom_bond_atom_site_label_1
_geom_bond_atom_site_label_2
_geom_bond_distance
C1 N1 1.144(3)
C1 Fe2 1.885(3)
C2 N1 1.476(3)
C2 C5 1.505(5)
C2 C3 1.515(5)
C2 C4 1.516(5)
C3 H3A 0.9800
C3 H3B 0.9800
C3 H3C 0.9800
C4 H4A 0.9800
C4 H4B 0.9800
C4 H4C 0.9800
C5 H5A 0.9800
C5 H5B 0.9800
C5 H5C 0.9800
C6 N2 1.144(3)
C6 Fe2 1.894(3)
C7 N2 1.470(4)
C7 C8 1.496(5)
C7 C10 1.497(5)
C7 C9 1.544(5)
C8 H8A 0.9800
C8 H8B 0.9800
C8 H8C 0.9800
C9 H9A 0.9800
C9 H9B 0.9800
C9 H9C 0.9800
C10 H10A 0.9800
C10 H10B 0.9800
C10 H10C 0.9800
C11 N3 1.147(3)
C11 Fe2 1.887(3)
C12 N3 1.469(3)
C12 C15 1.519(4)
C12 C13 1.520(4)
C12 C14 1.525(4)
C13 H13A 0.9800
C13 H13B 0.9800
C13 H13C 0.9800
C14 H14A 0.9800
C14 H14B 0.9800
C14 H14C 0.9800
C15 H15A 0.9800
C15 H15B 0.9800
C15 H15C 0.9800
C16 O1 1.150(3)
C16 Fe2 1.933(3)
C16 Fe1 2.061(3)
C17 N4 1.148(3)
C17 Fe1 1.887(3)
C18 N4 1.463(4)
C18 C19 1.521(5)
C18 C20 1.522(5)
C18 C21 1.523(5)
C19 H19A 0.9800
C19 H19B 0.9800
C19 H19C 0.9800
C20 H20A 0.9800
C20 H20B 0.9800
C20 H20C 0.9800
C21 H21A 0.9800
C21 H21B 0.9800
C21 H21C 0.9800
C22 N5 1.148(3)
C22 Fe1 1.877(3)
C23 N5 1.461(4)
C23 C25 1.500(5)
C23 C24 1.502(5)
C23 C26 1.529(5)
C24 H24A 0.9800
C24 H24B 0.9800
C24 H24C 0.9800
C25 H25A 0.9800
C25 H25B 0.9800
C25 H25C 0.9800
C26 H26A 0.9800
C26 H26B 0.9800
C26 H26C 0.9800
C27 N6 1.151(3)
C27 Fe1 1.861(3)
C28 N6 1.464(4)
C28 C29 1.505(5)
C28 C31 1.518(5)
C28 C30 1.522(5)
C29 H29A 0.9800
C29 H29B 0.9800
C29 H29C 0.9800
C30 H30A 0.9800
C30 H30B 0.9800
C30 H30C 0.9800
C31 H31A 0.9800
C31 H31B 0.9800
C31 H31C 0.9800
C32 C33 1.524(4)
C32 S1 1.825(3)
C32 H32A 0.9900
C32 H32B 0.9900
C33 S2 1.827(3)
C33 H33A 0.9900
C33 H33B 0.9900
Fe1 S1 2.2474(14)
Fe1 S2 2.2478(11)
Fe1 Fe2 2.4943(13)
Fe2 S1 2.2587(14)
Fe2 S2 2.2649(15)
P1 F6 1.564(5)
P1 F5 1.568(5)
P1 F3 1.568(5)
P1 F4 1.571(5)
P1 F2 1.573(5)
P1 F1 1.579(5)
P2 F12 1.553(5)
P2 F10 1.556(5)
P2 F8 1.564(4)
P2 F11 1.565(5)
P2 F7 1.576(4)
P2 F9 1.584(5)
P3 F15 1.565(5)
P3 F18 1.567(5)
P3 F17 1.570(5)
P3 F16 1.570(5)
P3 F14 1.573(5)
P3 F13 1.582(5)
P4 F23 1.551(6)
P4 F21 1.560(6)
P4 F19 1.561(6)
P4 F22 1.569(6)
P4 F24 1.569(6)
P4 F20 1.578(6)
N7 C34 1.1412
C34 C35 1.4214
C35 H35A 0.9800
C35 H35B 0.9790
C35 H35C 0.9797
